data_4339450
loop_
_publ_author_name
'Mu\~noz, M Carmen'
'Gaspar, Ana B.'
'Galet, Ana'
'Real, Jos\'e A'

_publ_section_title
;
 Spin-crossover behavior in cyanide-bridged iron(II)-silver(I) bimetallic
 2D Hofmann-like metal-organic frameworks.
;
_journal_issue 20
_journal_name_full 'Inorganic chemistry'
_journal_page_first 8182
_journal_page_last 8192
_journal_paper_doi 10.1021/ic700607x
_journal_volume 46
_journal_year 2007
_chemical_formula_sum 'C28 H16 Ag4 Cl4 Fe2 N12'
_chemical_formula_weight 1205.51
_chemical_name_systematic
;
 ?
;
_space_group_IT_number 14
_symmetry_cell_setting monoclinic
_symmetry_space_group_name_Hall '-P 2ybc'
_symmetry_space_group_name_H-M 'P 1 21/c 1'
_atom_sites_solution_hydrogens geom
_atom_sites_solution_primary direct
_atom_sites_solution_secondary difmap
_audit_creation_method SHELXL-97
_cell_angle_alpha 90.00
_cell_angle_beta 99.696(2)
_cell_angle_gamma 90.00
_cell_formula_units_Z 2
_cell_length_a 9.1087(2)
_cell_length_b 12.6860(3)
_cell_length_c 16.3140(4)
_cell_measurement_temperature 100(2)
_cell_volume 1858.20(8)
_computing_cell_refinement 'HKL DENZO'
_computing_data_collection COLLECT
_computing_data_reduction 'HKL DENZO and SCALEPACK'
_computing_structure_refinement 'SHELXL-97 (Sheldrick, 1997)'
_computing_structure_solution SHELXS-97
_diffrn_ambient_temperature 100(2)
_diffrn_measured_fraction_theta_full 0.992
_diffrn_measured_fraction_theta_max 0.992
_diffrn_radiation_monochromator graphite
_diffrn_radiation_source 'fine-focus sealed tube'
_diffrn_radiation_type MoK\a
_diffrn_radiation_wavelength 0.71073
_diffrn_reflns_av_R_equivalents 0.0223
_diffrn_reflns_av_sigmaI/netI 0.0348
_diffrn_reflns_limit_h_max 11
_diffrn_reflns_limit_h_min -11
_diffrn_reflns_limit_k_max 16
_diffrn_reflns_limit_k_min -16
_diffrn_reflns_limit_l_max 21
_diffrn_reflns_limit_l_min -21
_diffrn_reflns_number 7961
_diffrn_reflns_theta_full 27.48
_diffrn_reflns_theta_max 27.48
_diffrn_reflns_theta_min 2.04
_exptl_absorpt_coefficient_mu 3.153
_exptl_crystal_colour red
_exptl_crystal_density_diffrn 2.155
_exptl_crystal_density_method 'not measured'
_exptl_crystal_description prismatic
_exptl_crystal_F_000 1152
_exptl_crystal_size_max 0.04
_exptl_crystal_size_mid 0.02
_exptl_crystal_size_min 0.02
_refine_diff_density_max 2.269
_refine_diff_density_min -1.006
_refine_diff_density_rms 0.196
_refine_ls_extinction_method none
_refine_ls_goodness_of_fit_ref 1.040
_refine_ls_hydrogen_treatment mixed
_refine_ls_matrix_type full
_refine_ls_number_parameters 227
_refine_ls_number_reflns 4224
_refine_ls_number_restraints 0
_refine_ls_restrained_S_all 1.040
_refine_ls_R_factor_all 0.0475
_refine_ls_R_factor_gt 0.0341
_refine_ls_shift/su_max 0.001
_refine_ls_shift/su_mean 0.000
_refine_ls_structure_factor_coef Fsqd
_refine_ls_weighting_details 'calc w=1/[\s^2^(Fo^2^)+(0.0525P)^2^+6.8480P] where P=(Fo^2^+2Fc^2^)/3'
_refine_ls_weighting_scheme calc
_refine_ls_wR_factor_gt 0.0878
_refine_ls_wR_factor_ref 0.1040
_reflns_number_gt 3498
_reflns_number_total 4224
_reflns_threshold_expression >2sigma(I)
_cod_data_source_file ic700607x-file002.cif
_cod_data_source_block 2_(100_K)
_cod_original_sg_symbol_H-M P21/c
_cod_database_code 4339450

loop_
_symmetry_equiv_pos_as_xyz
'x, y, z'
'-x, y+1/2, -z+1/2'
'-x, -y, -z'
'x, -y-1/2, z-1/2'

loop_
_atom_site_label
_atom_site_type_symbol
_atom_site_fract_x
_atom_site_fract_y
_atom_site_fract_z
_atom_site_U_iso_or_equiv
_atom_site_adp_type
_atom_site_occupancy
_atom_site_symmetry_multiplicity
_atom_site_calc_flag
_atom_site_refinement_flags
Fe1 Fe 0.65195(6) -0.50386(4) 1.23753(3) 0.00992(14) Uani 1 1 d .
Ag1 Ag 0.73764(4) -0.72539(3) 0.97990(2) 0.01890(11) Uani 1 1 d .
Ag2 Ag 0.58157(4) -0.23174(3) 0.99272(2) 0.02125(11) Uani 1 1 d .
Cl1 Cl 0.11182(17) -0.61197(16) 1.02084(9) 0.0492(4) Uani 1 1 d .
Cl2 Cl 1.21228(14) -0.47144(11) 1.45067(7) 0.0301(3) Uani 1 1 d .
N1 N 0.4292(5) -0.5635(3) 1.2128(2) 0.0210(8) Uani 1 1 d .
N2 N 0.8768(4) -0.4517(3) 1.2640(2) 0.0173(8) Uani 1 1 d .
N6 N 0.7071(4) -0.6243(3) 1.3206(2) 0.0157(8) Uani 1 1 d .
N4 N 0.6001(4) -0.3861(3) 1.1508(2) 0.0208(8) Uani 1 1 d .
N3 N 0.7074(4) -0.5943(3) 1.1439(2) 0.0172(8) Uani 1 1 d .
N5 N 0.6036(4) -0.4118(3) 1.3328(2) 0.0210(8) Uani 1 1 d .
C1 C 0.3486(6) -0.5659(4) 1.1362(3) 0.0262(11) Uani 1 1 d .
H1 H 0.3878 -0.5373 1.0920 0.028(5) Uiso 1 1 calc R
C2 C 0.2066(6) -0.6106(4) 1.1218(3) 0.0304(12) Uani 1 1 d .
C3 C 0.1453(6) -0.6528(4) 1.1851(3) 0.0312(12) Uani 1 1 d .
H3 H 0.0507 -0.6827 1.1752 0.028(5) Uiso 1 1 calc R
C4 C 0.2273(6) -0.6501(4) 1.2638(3) 0.0296(12) Uani 1 1 d .
H4 H 0.1891 -0.6778 1.3086 0.028(5) Uiso 1 1 calc R
C5 C 0.3678(6) -0.6053(4) 1.2753(3) 0.0264(11) Uani 1 1 d .
H5 H 0.4227 -0.6038 1.3288 0.028(5) Uiso 1 1 calc R
C10 C 0.9604(5) -0.4661(3) 1.3391(3) 0.0173(9) Uani 1 1 d .
H10 H 0.9169 -0.4953 1.3816 0.028(5) Uiso 1 1 calc R
C9 C 1.1087(5) -0.4390(4) 1.3551(3) 0.0202(10) Uani 1 1 d .
C8 C 1.1746(6) -0.3891(4) 1.2951(3) 0.0261(11) Uani 1 1 d .
H8 H 1.2731 -0.3665 1.3061 0.028(5) Uiso 1 1 calc R
C7 C 1.0875(6) -0.3744(5) 1.2182(3) 0.0319(12) Uani 1 1 d .
H7 H 1.1271 -0.3423 1.1755 0.028(5) Uiso 1 1 calc R
C6 C 0.9417(6) -0.4075(4) 1.2053(3) 0.0284(12) Uani 1 1 d .
H6 H 0.8854 -0.3986 1.1527 0.028(5) Uiso 1 1 calc R
C13 C 0.5927(5) -0.1389(4) 0.8897(3) 0.0206(10) Uani 1 1 d .
C12 C 0.5897(5) -0.3283(4) 1.0962(3) 0.0222(10) Uani 1 1 d .
C11 C 0.7290(5) -0.6413(4) 1.0870(3) 0.0193(9) Uani 1 1 d .
C14 C 0.7285(5) -0.8165(4) 0.8738(3) 0.0185(9) Uani 1 1 d .

loop_
_atom_site_aniso_label
_atom_site_aniso_U_11
_atom_site_aniso_U_22
_atom_site_aniso_U_33
_atom_site_aniso_U_23
_atom_site_aniso_U_13
_atom_site_aniso_U_12
Fe1 0.0120(3) 0.0115(3) 0.0061(3) -0.0001(2) 0.0009(2) -0.0007(2)
Ag1 0.0204(2) 0.01645(18) 0.02088(19) -0.00540(13) 0.00655(14) -0.00174(13)
Ag2 0.0174(2) 0.0215(2) 0.0248(2) -0.00107(14) 0.00329(14) 0.00257(14)
Cl1 0.0289(7) 0.0933(13) 0.0259(7) 0.0003(8) 0.0057(6) 0.0028(8)
Cl2 0.0270(7) 0.0437(7) 0.0172(5) -0.0045(5) -0.0027(5) -0.0028(6)
N1 0.028(2) 0.0171(19) 0.0193(19) -0.0035(16) 0.0066(16) 0.0076(17)
N2 0.0181(19) 0.022(2) 0.0134(17) 0.0050(15) 0.0072(14) 0.0061(16)
N6 0.0147(19) 0.0159(18) 0.0169(18) -0.0022(16) 0.0036(15) -0.0012(15)
N4 0.019(2) 0.023(2) 0.021(2) -0.0091(17) 0.0051(16) -0.0013(16)
N3 0.0163(19) 0.0162(18) 0.0174(19) -0.0008(16) -0.0022(15) -0.0014(15)
N5 0.019(2) 0.022(2) 0.020(2) 0.0055(17) -0.0042(16) -0.0044(16)
C1 0.031(3) 0.029(3) 0.021(2) -0.002(2) 0.011(2) 0.009(2)
C2 0.031(3) 0.039(3) 0.021(2) -0.002(2) 0.004(2) 0.008(2)
C3 0.021(3) 0.036(3) 0.038(3) 0.003(3) 0.012(2) 0.009(2)
C4 0.024(3) 0.036(3) 0.032(3) 0.009(2) 0.011(2) 0.010(2)
C5 0.026(3) 0.027(3) 0.028(3) 0.005(2) 0.009(2) 0.009(2)
C10 0.024(2) 0.018(2) 0.0106(19) 0.0030(17) 0.0067(17) -0.0003(18)
C9 0.022(2) 0.021(2) 0.018(2) -0.0015(19) 0.0049(18) 0.0036(19)
C8 0.021(3) 0.025(3) 0.033(3) 0.005(2) 0.008(2) 0.000(2)
C7 0.025(3) 0.042(3) 0.032(3) 0.020(2) 0.014(2) 0.003(2)
C6 0.023(3) 0.040(3) 0.024(2) 0.019(2) 0.007(2) 0.008(2)
C13 0.014(2) 0.021(2) 0.025(2) -0.004(2) -0.0010(18) 0.0001(18)
C12 0.014(2) 0.024(2) 0.027(2) -0.011(2) 0.0014(18) 0.0009(19)
C11 0.014(2) 0.020(2) 0.022(2) -0.0026(19) -0.0022(17) -0.0014(18)
C14 0.017(2) 0.017(2) 0.022(2) -0.0012(19) 0.0066(18) -0.0016(18)

loop_
_atom_type_symbol
_atom_type_description
_atom_type_scat_dispersion_real
_atom_type_scat_dispersion_imag
_atom_type_scat_source
C C 0.0033 0.0016 'International Tables Vol C Tables 4.2.6.8 and 6.1.1.4'
H H 0.0000 0.0000 'International Tables Vol C Tables 4.2.6.8 and 6.1.1.4'
N N 0.0061 0.0033 'International Tables Vol C Tables 4.2.6.8 and 6.1.1.4'
Cl Cl 0.1484 0.1585 'International Tables Vol C Tables 4.2.6.8 and 6.1.1.4'
Ag Ag -0.8971 1.1015 'International Tables Vol C Tables 4.2.6.8 and 6.1.1.4'
Fe Fe 0.3463 0.8444 'International Tables Vol C Tables 4.2.6.8 and 6.1.1.4'

loop_
_geom_angle_atom_site_label_1
_geom_angle_atom_site_label_2
_geom_angle_atom_site_label_3
_geom_angle
_geom_angle_site_symmetry_1
_geom_angle_site_symmetry_3
N3 Fe1 N6 90.68(15) . .
N3 Fe1 N5 178.09(15) . .
N6 Fe1 N5 89.05(15) . .
N3 Fe1 N4 87.17(15) . .
N6 Fe1 N4 177.82(14) . .
N5 Fe1 N4 93.09(15) . .
N3 Fe1 N2 88.61(15) . .
N6 Fe1 N2 88.69(14) . .
N5 Fe1 N2 89.49(15) . .
N4 Fe1 N2 90.88(15) . .
N3 Fe1 N1 90.38(15) . .
N6 Fe1 N1 88.84(15) . .
N5 Fe1 N1 91.51(15) . .
N4 Fe1 N1 91.55(15) . .
N2 Fe1 N1 177.32(15) . .
C11 Ag1 C14 174.79(18) . .
C11 Ag1 Ag2 78.20(13) . 3_647
C14 Ag1 Ag2 96.72(13) . 3_647
C13 Ag2 C12 175.04(18) . .
C13 Ag2 Ag1 113.38(13) . 3_647
C12 Ag2 Ag1 71.42(13) . 3_647
C1 N1 C5 117.7(5) . .
C1 N1 Fe1 122.5(3) . .
C5 N1 Fe1 119.8(3) . .
C10 N2 C6 117.5(4) . .
C10 N2 Fe1 121.5(3) . .
C6 N2 Fe1 120.9(3) . .
C14 N6 Fe1 170.8(4) 4_546 .
C12 N4 Fe1 168.3(4) . .
C11 N3 Fe1 174.3(4) . .
C13 N5 Fe1 172.5(4) 4_556 .
N1 C1 C2 120.8(5) . .
N1 C1 H1 119.6 . .
C2 C1 H1 119.6 . .
C3 C2 C1 121.3(5) . .
C3 C2 Cl1 121.0(5) . .
C1 C2 Cl1 117.7(4) . .
C2 C3 C4 118.0(5) . .
C2 C3 H3 121.0 . .
C4 C3 H3 121.0 . .
C3 C4 C5 118.8(5) . .
C3 C4 H4 120.6 . .
C5 C4 H4 120.6 . .
N1 C5 C4 123.4(5) . .
N1 C5 H5 118.3 . .
C4 C5 H5 118.3 . .
N2 C10 C9 121.8(4) . .
N2 C10 H10 119.1 . .
C9 C10 H10 119.1 . .
C10 C9 C8 120.6(4) . .
C10 C9 Cl2 118.7(4) . .
C8 C9 Cl2 120.7(4) . .
C7 C8 C9 116.9(5) . .
C7 C8 H8 121.5 . .
C9 C8 H8 121.5 . .
C8 C7 C6 119.4(5) . .
C8 C7 H7 120.3 . .
C6 C7 H7 120.3 . .
N2 C6 C7 123.5(5) . .
N2 C6 H6 118.2 . .
C7 C6 H6 118.2 . .
N5 C13 Ag2 177.8(4) 4 .
N4 C12 Ag2 175.3(4) . .
N3 C11 Ag1 172.4(4) . .
N6 C14 Ag1 169.1(4) 4_545 .

loop_
_geom_bond_atom_site_label_1
_geom_bond_atom_site_label_2
_geom_bond_distance
_geom_bond_site_symmetry_2
Fe1 N3 2.040(4) .
Fe1 N6 2.048(4) .
Fe1 N5 2.051(4) .
Fe1 N4 2.058(4) .
Fe1 N2 2.127(4) .
Fe1 N1 2.139(4) .
Ag1 C11 2.059(5) .
Ag1 C14 2.071(5) .
Ag1 Ag2 3.0638(5) 3_647
Ag2 C13 2.068(5) .
Ag2 C12 2.077(5) .
Ag2 Ag1 3.0638(5) 3_647
Cl1 C2 1.726(5) .
Cl2 C9 1.731(5) .
N1 C1 1.340(6) .
N1 C5 1.351(6) .
N2 C10 1.342(6) .
N2 C6 1.331(6) .
N6 C14 1.140(6) 4_546
N4 C12 1.144(6) .
N3 C11 1.149(6) .
N5 C13 1.147(6) 4_556
C1 C2 1.396(8) .
C1 H1 0.9300 .
C2 C3 1.363(7) .
C3 C4 1.373(7) .
C3 H3 0.9300 .
C4 C5 1.384(8) .
C4 H4 0.9300 .
C5 H5 0.9300 .
C10 C9 1.375(7) .
C10 H10 0.9300 .
C9 C8 1.385(7) .
C8 C7 1.378(7) .
C8 H8 0.9300 .
C7 C6 1.375(7) .
C7 H7 0.9300 .
C6 H6 0.9300 .
C13 N5 1.147(6) 4
C14 N6 1.140(6) 4_545
